data_7229953
loop_
_publ_author_name
'Chen, Xin'
'Li, Duanxiu'
'Luo, Chun'
'Wang, Jinqiu'
'Deng, Zongwu'
'Zhang, Hailu'

_publ_section_title
;
 Cocrystals of zileuton with enhanced physical stability
;
_journal_issue 7
_journal_name_full CrystEngComm
_journal_page_first 990
_journal_paper_doi 10.1039/C7CE02150J
_journal_volume 20
_journal_year 2018
_chemical_formula_moiety 'C11 H12 N2 O2 S, 2(C6 H6 N2 O)'
_chemical_formula_sum 'C23 H24 N6 O4 S'
_chemical_formula_weight 480.54
_space_group_crystal_system monoclinic
_space_group_IT_number 14
_space_group_name_Hall '-P 2ybc'
_space_group_name_H-M_alt 'P 1 21/c 1'
_symmetry_space_group_name_Hall '-P 2ybc'
_symmetry_space_group_name_H-M 'P 1 21/c 1'
_atom_sites_solution_hydrogens geom
_atom_sites_solution_primary direct
_atom_sites_solution_secondary difmap
_audit_creation_date 2017-09-05
_audit_creation_method
;
Olex2 1.2
(compiled 2017.02.23 svn.r3390 for OlexSys, GUI svn.r5320)
;
_audit_update_record
;
2017-12-05 deposited with the CCDC.
2018-01-11 downloaded from the CCDC.
;
_cell_angle_alpha 90.00
_cell_angle_beta 104.691(12)
_cell_angle_gamma 90.00
_cell_formula_units_Z 4
_cell_length_a 5.1859(7)
_cell_length_b 43.799(5)
_cell_length_c 10.7366(15)
_cell_measurement_reflns_used 1855
_cell_measurement_temperature 213.0
_cell_measurement_theta_max 22.8460
_cell_measurement_theta_min 4.0170
_cell_volume 2359.0(5)
_computing_cell_refinement
;
CrysAlisPro, Agilent Technologies,
Version 1.171.36.32 (release 02-08-2013 CrysAlis171 .NET)
(compiled Aug  2 2013,16:46:58)
;
_computing_data_collection
;
CrysAlisPro, Agilent Technologies,
Version 1.171.36.32 (release 02-08-2013 CrysAlis171 .NET)
(compiled Aug  2 2013,16:46:58)
;
_computing_data_reduction
;
CrysAlisPro, Agilent Technologies,
Version 1.171.36.32 (release 02-08-2013 CrysAlis171 .NET)
(compiled Aug  2 2013,16:46:58)
;
_computing_molecular_graphics 'Olex2 (Dolomanov et al., 2009)'
_computing_publication_material 'Olex2 (Dolomanov et al., 2009)'
_computing_structure_refinement 'XL (Sheldrick, 2008)'
_computing_structure_solution 'XS (Sheldrick, 2008)'
_diffrn_ambient_temperature 213.0
_diffrn_detector_area_resol_mean 10.4471
_diffrn_measured_fraction_theta_full 0.993
_diffrn_measured_fraction_theta_max 0.993
_diffrn_measurement_details
;
#__ type_ start__ end____ width___ exp.time_
  1 omega   20.00   85.25   0.7500   40.0000
omega____ theta____ kappa____ phi______ frames
    -       15.2428   57.0000    0.0000 87

#__ type_ start__ end____ width___ exp.time_
  2 omega  -39.00   39.00   0.7500   40.0000
omega____ theta____ kappa____ phi______ frames
    -       15.2428  -37.0000 -150.0000 104

#__ type_ start__ end____ width___ exp.time_
  3 omega   27.00   52.50   0.7500   40.0000
omega____ theta____ kappa____ phi______ frames
    -       15.2428   19.0000    0.0000 34

#__ type_ start__ end____ width___ exp.time_
  4 omega  -47.00  -11.00   0.7500   40.0000
omega____ theta____ kappa____ phi______ frames
    -       15.2428  -37.0000 -180.0000 48

#__ type_ start__ end____ width___ exp.time_
  5 omega  -25.00    0.50   0.7500   40.0000
omega____ theta____ kappa____ phi______ frames
    -      -16.1803  -99.0000   90.0000 34

#__ type_ start__ end____ width___ exp.time_
  6 omega  -17.00   16.00   0.7500   40.0000
omega____ theta____ kappa____ phi______ frames
    -      -16.1803  -87.0000  132.0000 44
;
_diffrn_measurement_device_type 'Xcalibur, Atlas, Gemini'
_diffrn_measurement_method '\w scans'
_diffrn_orient_matrix_UB_11 -0.0472865000
_diffrn_orient_matrix_UB_12 -0.0142515000
_diffrn_orient_matrix_UB_13 0.0169984000
_diffrn_orient_matrix_UB_21 -0.0578927000
_diffrn_orient_matrix_UB_22 -0.0029818000
_diffrn_orient_matrix_UB_23 -0.0658380000
_diffrn_orient_matrix_UB_31 0.1189826000
_diffrn_orient_matrix_UB_32 -0.0070970000
_diffrn_orient_matrix_UB_33 -0.0065852000
_diffrn_radiation_monochromator graphite
_diffrn_radiation_type MoK\a
_diffrn_radiation_wavelength 0.71073
_diffrn_reflns_av_R_equivalents 0.0688
_diffrn_reflns_av_unetI/netI 0.1022
_diffrn_reflns_limit_h_max 6
_diffrn_reflns_limit_h_min -6
_diffrn_reflns_limit_k_max 40
_diffrn_reflns_limit_k_min -54
_diffrn_reflns_limit_l_max 13
_diffrn_reflns_limit_l_min -13
_diffrn_reflns_number 14099
_diffrn_reflns_theta_full 26.37
_diffrn_reflns_theta_max 26.37
_diffrn_reflns_theta_min 3.04
_diffrn_source 'Enhance (Mo) X-ray Source'
_exptl_absorpt_coefficient_mu 0.180
_exptl_absorpt_correction_T_max 1.00000
_exptl_absorpt_correction_T_min 0.19389
_exptl_absorpt_correction_type multi-scan
_exptl_absorpt_process_details
;
CrysAlisPro, Agilent Technologies,
Version 1.171.36.32 (release 02-08-2013 CrysAlis171 .NET)
(compiled Aug  2 2013,16:46:58)
Empirical absorption correction using spherical harmonics,
 implemented in SCALE3 ABSPACK scaling algorithm.
;
_exptl_crystal_colour colourless
_exptl_crystal_density_diffrn 1.353
_exptl_crystal_density_method 'not measured'
_exptl_crystal_description rodlike
_exptl_crystal_F_000 1008
_refine_diff_density_max 0.512
_refine_diff_density_min -0.697
_refine_diff_density_rms 0.064
_refine_ls_extinction_coef 0.0057(19)
_refine_ls_extinction_expression Fc^*^=kFc[1+0.001xFc^2^\l^3^/sin(2\q)]^-1/4^
_refine_ls_extinction_method SHELXL
_refine_ls_goodness_of_fit_ref 1.056
_refine_ls_hydrogen_treatment constr
_refine_ls_matrix_type full
_refine_ls_number_parameters 311
_refine_ls_number_reflns 4806
_refine_ls_number_restraints 65
_refine_ls_restrained_S_all 1.133
_refine_ls_R_factor_all 0.1654
_refine_ls_R_factor_gt 0.0882
_refine_ls_shift/su_max 0.000
_refine_ls_shift/su_mean 0.000
_refine_ls_structure_factor_coef Fsqd
_refine_ls_weighting_details 'calc w=1/[\s^2^(Fo^2^)+(0.0940P)^2^+1.9215P] where P=(Fo^2^+2Fc^2^)/3'
_refine_ls_weighting_scheme calc
_refine_ls_wR_factor_gt 0.2056
_refine_ls_wR_factor_ref 0.2634
_reflns_number_gt 2415
_reflns_number_total 4806
_reflns_threshold_expression >2sigma(I)
_cod_data_source_file c7ce02150j2.cif
_cod_data_source_block g170904a
_cod_depositor_comments 'Adding full bibliography for 7229950--7229953.cif.'
_cod_database_code 7229953
_chemical_oxdiff_formula 'C H O N S'
_reflns_odcompleteness_completeness 98.25
_reflns_odcompleteness_iscentric 1
_reflns_odcompleteness_theta 28.22
_olex2_refinement_description
;
1. Fixed Uiso
 At 1.2 times of:
  All C(H) groups, All N(H,H) groups
 At 1.5 times of:
  All C(H,H,H) groups, All O(H) groups
2. Rigid bond restraints
 C8, C7, C6, C5, C4, C3, C2, C1
 with sigma for 1-2 distances of 0.005 and sigma for 1-3 distances of 0.002
3. Uiso/Uaniso restraints and constraints
C8 \\sim C7 \\sim C6 \\sim C5 \\sim C4 \\sim C3 \\sim C2 \\sim C1: within 2A
with sigma of 0.005 and sigma for terminal atoms of 0.004
4.a Rotating group:
 N5(H5A,H5B)
4.b Ternary CH refined with riding coordinates:
 C9(H9)
4.c Aromatic/amide H refined with riding coordinates:
 C7(H7), C5(H5), C4(H4), C3(H3), C2(H2), C17(H17), C16(H16), C15(H15),
 C14(H14), C23(H23), C22(H22), C21(H21), C20(H20)
4.d X=CH2 refined with riding coordinates:
 N2(H2A,H2B), N3(H3A,H3B)
4.e Idealised Me refined as rotating group:
 C10(H10A,H10B,H10C)
4.f Idealised tetrahedral OH refined as rotating group:
 O1(H1)
;
_olex2_submission_special_instructions 'No special instructions were received'

loop_
_space_group_symop_id
_space_group_symop_operation_xyz
1 'x, y, z'
2 '-x, y+1/2, -z+1/2'
3 '-x, -y, -z'
4 'x, -y-1/2, z-1/2'

loop_
_atom_site_label
_atom_site_type_symbol
_atom_site_fract_x
_atom_site_fract_y
_atom_site_fract_z
_atom_site_U_iso_or_equiv
_atom_site_adp_type
_atom_site_occupancy
_atom_site_calc_flag
_atom_site_refinement_flags_posn
_atom_site_refinement_flags_adp
C11 C 0.0435(8) 0.04483(10) 0.0508(4) 0.0396(11) Uani 1 d . .
C9 C -0.0290(9) 0.08545(10) 0.1921(5) 0.0419(12) Uani 1 d . .
H9 H -0.2039 0.0759 0.1827 0.050 Uiso 1 calc R .
C10 C -0.0721(10) 0.11987(11) 0.1895(6) 0.0578(15) Uani 1 d . .
H10A H -0.1316 0.1259 0.2636 0.087 Uiso 1 calc GR .
H10B H -0.2044 0.1254 0.1127 0.087 Uiso 1 calc GR .
H10C H 0.0924 0.1300 0.1906 0.087 Uiso 1 calc GR .
C8 C 0.1474(9) 0.07417(12) 0.3161(5) 0.0502(12) Uani 1 d . U
C7 C 0.0983(14) 0.05108(15) 0.3869(7) 0.0892(17) Uani 1 d . U
H7 H -0.0574 0.0396 0.3638 0.107 Uiso 1 calc R .
C6 C 0.3030(16) 0.04527(19) 0.5012(7) 0.0993(17) Uani 1 d . U
C5 C 0.3173(19) 0.0230(2) 0.5999(8) 0.131(2) Uani 1 d . U
H5 H 0.1793 0.0092 0.5959 0.157 Uiso 1 calc R .
C4 C 0.541(2) 0.0226(2) 0.7009(8) 0.127(2) Uani 1 d . U
H4 H 0.5581 0.0072 0.7620 0.152 Uiso 1 calc R .
C3 C 0.727(2) 0.0424(2) 0.7152(8) 0.122(2) Uani 1 d . U
H3 H 0.8674 0.0421 0.7889 0.147 Uiso 1 calc R .
C2 C 0.7203(17) 0.0637(2) 0.6237(7) 0.116(2) Uani 1 d . U
H2 H 0.8615 0.0773 0.6322 0.139 Uiso 1 calc R .
C1 C 0.5024(15) 0.06549(18) 0.5162(6) 0.0857(16) Uani 1 d . U
N2 N 0.2420(7) 0.03203(8) 0.0130(4) 0.0456(11) Uani 1 d . .
H2A H 0.2313 0.0132 -0.0107 0.055 Uiso 1 calc R .
H2B H 0.3817 0.0425 0.0122 0.055 Uiso 1 calc R .
N1 N 0.0668(7) 0.07613(8) 0.0798(4) 0.0401(10) Uani 1 d . .
O2 O -0.1639(6) 0.03167(7) 0.0552(4) 0.0517(10) Uani 1 d . .
O1 O 0.3254(5) 0.08797(7) 0.0886(3) 0.0422(8) Uani 1 d . .
H1 H 0.3250 0.0975 0.0227 0.063 Uiso 1 calc GR .
S1 S 0.4507(4) 0.09004(5) 0.38772(15) 0.0961(8) Uani 1 d . .
C12 C 1.1411(9) 0.24908(10) 0.2439(4) 0.0378(11) Uani 1 d . .
C13 C 0.9329(8) 0.22566(9) 0.2474(4) 0.0347(10) Uani 1 d . .
C17 C 0.7970(9) 0.21159(10) 0.1339(4) 0.0430(12) Uani 1 d . .
H17 H 0.8365 0.2164 0.0565 0.052 Uiso 1 calc R .
C16 C 0.6026(10) 0.19038(11) 0.1374(5) 0.0481(13) Uani 1 d . .
H16 H 0.5076 0.1809 0.0621 0.058 Uiso 1 calc R .
C15 C 0.5513(10) 0.18337(11) 0.2530(5) 0.0476(12) Uani 1 d . .
H15 H 0.4196 0.1690 0.2539 0.057 Uiso 1 calc R .
C14 C 0.8647(10) 0.21703(11) 0.3594(4) 0.0462(12) Uani 1 d . .
H14 H 0.9531 0.2265 0.4360 0.055 Uiso 1 calc R .
N3 N 1.2577(8) 0.26341(9) 0.3524(4) 0.0484(11) Uani 1 d . .
H3A H 1.3804 0.2767 0.3532 0.058 Uiso 1 calc R .
H3B H 1.2107 0.2594 0.4220 0.058 Uiso 1 calc R .
N4 N 0.6800(8) 0.19602(10) 0.3644(4) 0.0516(11) Uani 1 d . .
O3 O 1.2036(7) 0.25421(7) 0.1417(3) 0.0488(9) Uani 1 d . .
C18 C 0.7202(9) 0.18588(11) 0.7421(5) 0.0451(12) Uani 1 d . .
C19 C 0.9251(9) 0.16177(11) 0.7443(4) 0.0457(12) Uani 1 d . .
C23 C 1.0163(12) 0.15306(14) 0.6396(6) 0.0711(17) Uani 1 d . .
H23 H 0.9505 0.1625 0.5604 0.085 Uiso 1 calc R .
C22 C 1.2057(14) 0.13021(15) 0.6525(7) 0.085(2) Uani 1 d . .
H22 H 1.2673 0.1238 0.5826 0.103 Uiso 1 calc R .
C21 C 1.2989(13) 0.11736(15) 0.7716(8) 0.080(2) Uani 1 d . .
H21 H 1.4283 0.1022 0.7807 0.096 Uiso 1 calc R .
C20 C 1.0348(11) 0.14695(13) 0.8589(5) 0.0581(15) Uani 1 d . .
H20 H 0.9769 0.1527 0.9307 0.070 Uiso 1 calc R .
N5 N 0.6096(8) 0.19969(10) 0.6304(4) 0.0500(11) Uani 1 d . .
H5A H 0.5876 0.1867 0.5684 0.060 Uiso 1 d GR .
H5B H 0.4575 0.2070 0.6335 0.060 Uiso 1 d GR .
N6 N 1.2179(10) 0.12494(11) 0.8739(5) 0.0657(14) Uani 1 d . .
O4 O 0.6631(7) 0.19280(9) 0.8434(3) 0.0607(11) Uani 1 d . .

loop_
_atom_site_aniso_label
_atom_site_aniso_U_11
_atom_site_aniso_U_22
_atom_site_aniso_U_33
_atom_site_aniso_U_23
_atom_site_aniso_U_13
_atom_site_aniso_U_12
C11 0.030(2) 0.040(3) 0.046(3) 0.001(2) 0.004(2) 0.0036(19)
C9 0.034(2) 0.036(3) 0.054(3) -0.001(2) 0.008(2) 0.0013(18)
C10 0.046(3) 0.042(3) 0.082(4) -0.006(3) 0.011(3) 0.003(2)
C8 0.043(2) 0.050(3) 0.058(3) 0.004(2) 0.014(2) 0.011(2)
C7 0.082(3) 0.080(3) 0.092(3) 0.035(3) -0.002(3) 0.003(3)
C6 0.103(3) 0.101(3) 0.081(3) 0.033(2) 0.000(3) 0.022(3)
C5 0.140(4) 0.130(4) 0.104(4) 0.054(3) -0.005(3) 0.025(3)
C4 0.146(5) 0.140(5) 0.080(3) 0.038(3) 0.002(3) 0.050(3)
C3 0.139(4) 0.152(5) 0.058(3) 0.007(3) -0.006(3) 0.045(3)
C2 0.124(4) 0.147(4) 0.057(3) 0.001(3) -0.011(3) 0.017(3)
C1 0.091(3) 0.114(4) 0.044(2) -0.006(2) 0.002(2) 0.020(3)
N2 0.0289(19) 0.039(2) 0.069(3) -0.008(2) 0.0127(19) -0.0021(16)
N1 0.0280(18) 0.041(2) 0.049(2) -0.0005(18) 0.0047(17) -0.0019(16)
O2 0.0306(16) 0.0460(19) 0.079(3) -0.0143(17) 0.0151(16) -0.0042(14)
O1 0.0304(15) 0.0457(19) 0.048(2) 0.0098(15) 0.0054(14) -0.0051(13)
S1 0.0890(13) 0.1345(17) 0.0473(10) 0.0065(9) -0.0152(9) -0.0480(12)
C12 0.043(2) 0.041(3) 0.030(2) 0.000(2) 0.009(2) 0.0084(19)
C13 0.041(2) 0.036(2) 0.027(2) 0.0015(19) 0.0090(19) 0.0076(18)
C17 0.059(3) 0.045(3) 0.024(2) -0.003(2) 0.008(2) 0.001(2)
C16 0.058(3) 0.049(3) 0.035(3) -0.004(2) 0.007(2) 0.000(2)
C15 0.062(3) 0.037(3) 0.043(3) -0.002(2) 0.014(2) -0.008(2)
C14 0.057(3) 0.052(3) 0.028(2) -0.007(2) 0.008(2) -0.004(2)
N3 0.058(3) 0.056(3) 0.031(2) -0.0022(19) 0.0116(19) -0.009(2)
N4 0.065(3) 0.055(3) 0.038(2) -0.002(2) 0.018(2) -0.006(2)
O3 0.057(2) 0.058(2) 0.0318(18) 0.0008(15) 0.0130(16) -0.0051(16)
C18 0.049(3) 0.053(3) 0.033(3) 0.003(2) 0.009(2) -0.003(2)
C19 0.051(3) 0.048(3) 0.039(3) 0.006(2) 0.011(2) 0.000(2)
C23 0.090(4) 0.079(4) 0.048(3) 0.023(3) 0.026(3) 0.029(3)
C22 0.110(5) 0.084(5) 0.079(5) 0.023(4) 0.055(4) 0.046(4)
C21 0.073(4) 0.067(4) 0.103(6) 0.027(4) 0.027(4) 0.022(3)
C20 0.062(3) 0.061(3) 0.047(3) 0.013(3) 0.006(3) -0.003(3)
N5 0.057(3) 0.059(3) 0.034(2) -0.0019(19) 0.0111(19) 0.010(2)
N6 0.066(3) 0.059(3) 0.067(3) 0.023(3) 0.007(3) 0.002(2)
O4 0.078(3) 0.077(3) 0.0272(18) 0.0041(17) 0.0139(18) 0.017(2)

loop_
_atom_type_symbol
_atom_type_description
_atom_type_scat_dispersion_real
_atom_type_scat_dispersion_imag
_atom_type_scat_source
C C 0.0033 0.0016 'International Tables Vol C Tables 4.2.6.8 and 6.1.1.4'
H H 0.0000 0.0000 'International Tables Vol C Tables 4.2.6.8 and 6.1.1.4'
N N 0.0061 0.0033 'International Tables Vol C Tables 4.2.6.8 and 6.1.1.4'
O O 0.0106 0.0060 'International Tables Vol C Tables 4.2.6.8 and 6.1.1.4'
S S 0.1246 0.1234 'International Tables Vol C Tables 4.2.6.8 and 6.1.1.4'

loop_
_geom_angle_atom_site_label_1
_geom_angle_atom_site_label_2
_geom_angle_atom_site_label_3
_geom_angle
N2 C11 N1 116.9(4)
O2 C11 N2 124.6(4)
O2 C11 N1 118.4(4)
C10 C9 H9 107.0
C8 C9 H9 107.0
C8 C9 C10 113.4(4)
N1 C9 H9 107.0
N1 C9 C10 109.7(4)
N1 C9 C8 112.3(4)
C9 C10 H10A 109.5
C9 C10 H10B 109.5
C9 C10 H10C 109.5
H10A C10 H10B 109.5
H10A C10 H10C 109.5
H10B C10 H10C 109.5
C9 C8 S1 123.4(4)
C7 C8 C9 126.7(5)
C7 C8 S1 109.9(4)
C8 C7 H7 122.6
C8 C7 C6 114.8(7)
C6 C7 H7 122.6
C5 C6 C7 130.3(8)
C1 C6 C7 111.6(7)
C1 C6 C5 118.0(7)
C6 C5 H5 121.0
C4 C5 C6 118.0(9)
C4 C5 H5 121.0
C5 C4 H4 118.4
C3 C4 C5 123.2(9)
C3 C4 H4 118.4
C4 C3 H3 119.9
C4 C3 C2 120.2(8)
C2 C3 H3 119.9
C3 C2 H2 119.8
C3 C2 C1 120.4(9)
C1 C2 H2 119.8
C6 C1 C2 120.0(7)
C6 C1 S1 111.1(5)
C2 C1 S1 128.9(7)
C11 N2 H2A 120.0
C11 N2 H2B 120.0
H2A N2 H2B 120.0
C11 N1 C9 115.1(4)
C11 N1 O1 113.5(3)
O1 N1 C9 110.7(3)
N1 O1 H1 109.5
C8 S1 C1 92.6(3)
N3 C12 C13 118.3(4)
O3 C12 C13 119.8(4)
O3 C12 N3 121.9(4)
C17 C13 C12 119.5(4)
C17 C13 C14 117.0(4)
C14 C13 C12 123.5(4)
C13 C17 H17 120.4
C16 C17 C13 119.2(4)
C16 C17 H17 120.4
C17 C16 H16 120.4
C15 C16 C17 119.2(4)
C15 C16 H16 120.4
C16 C15 H15 118.3
N4 C15 C16 123.5(5)
N4 C15 H15 118.3
C13 C14 H14 117.9
N4 C14 C13 124.3(4)
N4 C14 H14 117.9
C12 N3 H3A 120.0
C12 N3 H3B 120.0
H3A N3 H3B 120.0
C15 N4 C14 116.8(4)
N5 C18 C19 118.4(4)
O4 C18 C19 119.2(4)
O4 C18 N5 122.4(5)
C23 C19 C18 124.9(4)
C23 C19 C20 116.6(5)
C20 C19 C18 118.5(5)
C19 C23 H23 120.0
C19 C23 C22 120.0(5)
C22 C23 H23 120.0
C23 C22 H22 121.2
C21 C22 C23 117.7(6)
C21 C22 H22 121.2
C22 C21 H21 117.8
N6 C21 C22 124.4(6)
N6 C21 H21 117.8
C19 C20 H20 117.7
N6 C20 C19 124.6(6)
N6 C20 H20 117.7
C18 N5 H5A 109.8
C18 N5 H5B 108.9
H5A N5 H5B 109.4
C21 N6 C20 116.7(5)

loop_
_geom_bond_atom_site_label_1
_geom_bond_atom_site_label_2
_geom_bond_distance
C11 N2 1.323(6)
C11 N1 1.404(6)
C11 O2 1.231(5)
C9 H9 0.9800
C9 C10 1.523(6)
C9 C8 1.496(7)
C9 N1 1.473(6)
C10 H10A 0.9600
C10 H10B 0.9600
C10 H10C 0.9600
C8 C7 1.328(8)
C8 S1 1.713(5)
C7 H7 0.9300
C7 C6 1.427(9)
C6 C5 1.427(11)
C6 C1 1.340(10)
C5 H5 0.9300
C5 C4 1.373(11)
C4 H4 0.9300
C4 C3 1.275(13)
C3 H3 0.9300
C3 C2 1.348(12)
C2 H2 0.9300
C2 C1 1.398(9)
C1 S1 1.716(7)
N2 H2A 0.8600
N2 H2B 0.8600
N1 O1 1.418(4)
O1 H1 0.8200
C12 C13 1.496(6)
C12 N3 1.326(5)
C12 O3 1.241(5)
C13 C17 1.387(6)
C13 C14 1.390(6)
C17 H17 0.9300
C17 C16 1.378(7)
C16 H16 0.9300
C16 C15 1.369(7)
C15 H15 0.9300
C15 N4 1.333(6)
C14 H14 0.9300
C14 N4 1.339(6)
N3 H3A 0.8600
N3 H3B 0.8600
C18 C19 1.494(7)
C18 N5 1.336(6)
C18 O4 1.235(6)
C19 C23 1.379(7)
C19 C20 1.380(7)
C23 H23 0.9300
C23 C22 1.384(8)
C22 H22 0.9300
C22 C21 1.368(9)
C21 H21 0.9300
C21 N6 1.315(8)
C20 H20 0.9300
C20 N6 1.334(7)
N5 H5A 0.8608
N5 H5B 0.8599

loop_
_geom_hbond_atom_site_label_D
_geom_hbond_atom_site_label_H
_geom_hbond_atom_site_label_A
_geom_hbond_distance_DH
_geom_hbond_distance_HA
_geom_hbond_distance_DA
_geom_hbond_angle_DHA
_geom_hbond_site_symmetry_A
N2 H2A O2 0.86 2.03 2.887(5) 172.2 3
O1 H1 N6 0.82 1.96 2.756(5) 161.9 1_454
N3 H3A O4 0.86 2.01 2.866(5) 176.5 4_665

loop_
_geom_torsion_atom_site_label_1
_geom_torsion_atom_site_label_2
_geom_torsion_atom_site_label_3
_geom_torsion_atom_site_label_4
_geom_torsion
C9 C8 C7 C6 179.9(6)
C9 C8 S1 C1 178.5(5)
C10 C9 C8 C7 130.5(7)
C10 C9 C8 S1 -49.5(6)
C10 C9 N1 C11 -163.0(4)
C10 C9 N1 O1 66.7(4)
C8 C9 N1 C11 69.9(5)
C8 C9 N1 O1 -60.4(5)
C8 C7 C6 C5 178.9(9)
C8 C7 C6 C1 2.3(11)
C7 C8 S1 C1 -1.5(6)
C7 C6 C5 C4 -179.7(9)
C7 C6 C1 C2 179.2(7)
C7 C6 C1 S1 -3.4(9)
C6 C5 C4 C3 5.0(16)
C6 C1 S1 C8 2.9(6)
C5 C6 C1 C2 2.2(13)
C5 C6 C1 S1 179.6(7)
C5 C4 C3 C2 -5.2(17)
C4 C3 C2 C1 3.8(15)
C3 C2 C1 C6 -2.4(13)
C3 C2 C1 S1 -179.2(7)
C2 C1 S1 C8 179.9(8)
C1 C6 C5 C4 -3.3(14)
N2 C11 N1 C9 -140.9(4)
N2 C11 N1 O1 -11.9(5)
N1 C9 C8 C7 -104.3(7)
N1 C9 C8 S1 75.7(5)
O2 C11 N1 C9 43.1(5)
O2 C11 N1 O1 172.1(4)
S1 C8 C7 C6 -0.1(8)
C12 C13 C17 C16 -179.0(4)
C12 C13 C14 N4 -179.6(4)
C13 C17 C16 C15 -1.0(7)
C13 C14 N4 C15 -1.6(7)
C17 C13 C14 N4 0.7(7)
C17 C16 C15 N4 0.0(8)
C16 C15 N4 C14 1.3(7)
C14 C13 C17 C16 0.7(6)
N3 C12 C13 C17 176.3(4)
N3 C12 C13 C14 -3.4(6)
O3 C12 C13 C17 -5.0(6)
O3 C12 C13 C14 175.4(4)
C18 C19 C23 C22 -179.5(6)
C18 C19 C20 N6 179.7(5)
C19 C23 C22 C21 -1.0(10)
C19 C20 N6 C21 0.7(8)
C23 C19 C20 N6 -0.7(8)
C23 C22 C21 N6 1.0(11)
C22 C21 N6 C20 -0.8(10)
C20 C19 C23 C22 0.9(9)
N5 C18 C19 C23 2.0(8)
N5 C18 C19 C20 -178.4(4)
O4 C18 C19 C23 -176.5(5)
O4 C18 C19 C20 3.1(7)
